data_4318571
loop_
_publ_author_name
'Rajeev Gupta'
'Zhi Hui Zhang'
'Douglas Powell'
'Michael P. Hendrich'
'A. S. Borovik'

_publ_contact_author
;
    Prof. Andrew S. Borovik
    Department of Chemistry
    University of Kansas
    2010 Malott Hall
    1251 Wescoe Hall Dr.
    Lawrence, KS  66045-7582  USA
;
_publ_contact_author_email aborovik@ku.edu
_publ_contact_author_fax 1(785)8645396
_publ_contact_author_phone 1(785)8644067
_publ_section_title
;
 Synthesis and Characterization of Completely Delocalized Mixed-Valent
 Dicopper Complexes
;
_journal_name_full 'Inorganic Chemistry'
_journal_page_first 5100
_journal_page_last 5106
_journal_paper_doi 10.1021/ic0202918
_journal_volume 41
_journal_year 2002
_chemical_formula_moiety '(C9 H22 N3 O) 1+, (B F4) 1-'
_chemical_formula_sum 'C9 H22 B F4 N3 O'
_chemical_formula_weight 275.11
_chemical_name_systematic
;
  ?
;
_space_group_IT_number 61
_symmetry_cell_setting orthorhombic
_symmetry_space_group_name_Hall '-P 2ac 2ab'
_symmetry_space_group_name_H-M 'P b c a'
_atom_sites_solution_hydrogens geom
_atom_sites_solution_primary direct
_atom_sites_solution_secondary difmap
_audit_creation_method SHELXL-97
_cell_angle_alpha 90.00
_cell_angle_beta 90.00
_cell_angle_gamma 90.00
_cell_formula_units_Z 8
_cell_length_a 8.2346(7)
_cell_length_b 9.6007(8)
_cell_length_c 35.983(3)
_cell_measurement_reflns_used 2747
_cell_measurement_temperature 100(2)
_cell_measurement_theta_max 23.09
_cell_measurement_theta_min 2.26
_cell_volume 2844.7(4)
_computing_cell_refinement 'Bruker SMART'
_computing_data_collection 'Bruker SMART'
_computing_data_reduction 'Bruker SAINT'
_computing_molecular_graphics 'Bruker SHELXTL'
_computing_publication_material 'Bruker SHELXTL'
_computing_structure_refinement 'SHELXL-97 (Sheldrick, 1997)'
_computing_structure_solution 'SHELXS-97 (Sheldrick, 1990)'
_diffrn_ambient_temperature 100(2)
_diffrn_measured_fraction_theta_full 1.000
_diffrn_measured_fraction_theta_max 1.000
_diffrn_measurement_device_type 'Bruker APEX'
_diffrn_measurement_method '\w scan frames'
_diffrn_radiation_monochromator graphite
_diffrn_radiation_source 'fine-focus sealed tube'
_diffrn_radiation_type MoK\a
_diffrn_radiation_wavelength 0.71073
_diffrn_reflns_av_R_equivalents 0.0475
_diffrn_reflns_av_sigmaI/netI 0.0334
_diffrn_reflns_limit_h_max 10
_diffrn_reflns_limit_h_min -10
_diffrn_reflns_limit_k_max 11
_diffrn_reflns_limit_k_min -9
_diffrn_reflns_limit_l_max 44
_diffrn_reflns_limit_l_min -44
_diffrn_reflns_number 16482
_diffrn_reflns_theta_full 26.00
_diffrn_reflns_theta_max 26.00
_diffrn_reflns_theta_min 2.26
_diffrn_standards_decay_% -0.23
_diffrn_standards_number 76
_exptl_absorpt_coefficient_mu 0.118
_exptl_absorpt_correction_T_max 0.9906
_exptl_absorpt_correction_T_min 0.9530
_exptl_absorpt_correction_type multi-scan
_exptl_absorpt_process_details 'SADABS, 1996'
_exptl_crystal_colour blue
_exptl_crystal_density_diffrn 1.285
_exptl_crystal_density_meas 0
_exptl_crystal_density_method 'not measured'
_exptl_crystal_description plate
_exptl_crystal_F_000 1168
_exptl_crystal_size_max 0.41
_exptl_crystal_size_mid 0.10
_exptl_crystal_size_min 0.08
_refine_diff_density_max 0.398
_refine_diff_density_min -0.184
_refine_diff_density_rms 0.044
_refine_ls_extinction_method none
_refine_ls_goodness_of_fit_ref 1.025
_refine_ls_hydrogen_treatment mixed
_refine_ls_matrix_type full
_refine_ls_number_parameters 200
_refine_ls_number_reflns 2791
_refine_ls_number_restraints 115
_refine_ls_restrained_S_all 1.018
_refine_ls_R_factor_all 0.0706
_refine_ls_R_factor_gt 0.0464
_refine_ls_shift/su_max 0.000
_refine_ls_shift/su_mean 0.000
_refine_ls_structure_factor_coef Fsqd
_refine_ls_weighting_details 'calc w=1/[\s^2^(Fo^2^)+(0.0520P)^2^+1.1400P] where P=(Fo^2^+2Fc^2^)/3'
_refine_ls_weighting_scheme calc
_refine_ls_wR_factor_gt 0.1029
_refine_ls_wR_factor_ref 0.1138
_reflns_number_gt 2023
_reflns_number_total 2791
_reflns_threshold_expression >2sigma(I)
_cod_data_source_file ic0202918_1.cif
_cod_data_source_block compound_[H7_1_]BF4
_cod_database_code 4318571

loop_
_symmetry_equiv_pos_as_xyz
'x, y, z'
'-x+1/2, -y, z+1/2'
'-x, y+1/2, -z+1/2'
'x+1/2, -y+1/2, -z'
'-x, -y, -z'
'x-1/2, y, -z-1/2'
'x, -y-1/2, z-1/2'
'-x-1/2, y-1/2, z'

loop_
_atom_site_label
_atom_site_type_symbol
_atom_site_fract_x
_atom_site_fract_y
_atom_site_fract_z
_atom_site_U_iso_or_equiv
_atom_site_adp_type
_atom_site_occupancy
_atom_site_symmetry_multiplicity
_atom_site_calc_flag
_atom_site_refinement_flags
_atom_site_disorder_assembly
_atom_site_disorder_group
C1 C -0.0623(3) 0.2856(2) 0.31905(7) 0.0317(6) Uani 0.910(3) 1 d PDU A 1
H1A H 0.0157 0.3618 0.3159 0.048 Uiso 0.910(3) 1 d PR A 1
H1B H -0.0920 0.2776 0.3453 0.048 Uiso 0.910(3) 1 d PR A 1
H1C H -0.1597 0.3049 0.3043 0.048 Uiso 0.910(3) 1 d PR A 1
C2 C 0.0143(2) 0.1496(2) 0.30600(5) 0.0237(5) Uani 0.910(3) 1 d PDU A 1
C3 C -0.1110(3) 0.0329(2) 0.30781(7) 0.0339(6) Uani 0.910(3) 1 d PDU A 1
H3A H -0.0610 -0.0546 0.2997 0.051 Uiso 0.910(3) 1 d PR A 1
H3B H -0.2025 0.0553 0.2915 0.051 Uiso 0.910(3) 1 d PR A 1
H3C H -0.1500 0.0230 0.3334 0.051 Uiso 0.910(3) 1 d PR A 1
C4 C 0.0796(3) 0.1644(3) 0.26658(6) 0.0422(7) Uani 0.910(3) 1 d PDU A 1
H4A H 0.1227 0.0746 0.2582 0.063 Uiso 0.910(3) 1 d PR A 1
H4B H 0.1664 0.2342 0.2662 0.063 Uiso 0.910(3) 1 d PR A 1
H4C H -0.0083 0.1939 0.2500 0.063 Uiso 0.910(3) 1 d PR A 1
C1' C -0.081(3) 0.213(2) 0.3216(5) 0.035(4) Uani 0.090(3) 1 d PDU A 2
H1'A H -0.1206 0.1453 0.3398 0.052 Uiso 0.090(3) 1 d PR A 2
H1'B H -0.1705 0.2435 0.3057 0.052 Uiso 0.090(3) 1 d PR A 2
H1'C H -0.0347 0.2936 0.3346 0.052 Uiso 0.090(3) 1 d PR A 2
C2' C 0.0507(16) 0.1453(16) 0.2976(3) 0.028(3) Uani 0.090(3) 1 d PDU A 2
C3' C -0.020(3) 0.0171(17) 0.2783(6) 0.037(3) Uani 0.090(3) 1 d PDU A 2
H3'A H 0.0615 -0.0228 0.2615 0.055 Uiso 0.090(3) 1 d PR A 2
H3'B H -0.1161 0.0442 0.2640 0.055 Uiso 0.090(3) 1 d PR A 2
H3'C H -0.0507 -0.0523 0.2970 0.055 Uiso 0.090(3) 1 d PR A 2
C4' C 0.108(2) 0.250(2) 0.2683(5) 0.029(4) Uani 0.090(3) 1 d PDU A 2
H4'A H 0.2013 0.2108 0.2549 0.043 Uiso 0.090(3) 1 d PR A 2
H4'B H 0.1398 0.3367 0.2805 0.043 Uiso 0.090(3) 1 d PR A 2
H4'C H 0.0196 0.2678 0.2507 0.043 Uiso 0.090(3) 1 d PR A 2
N5 N 0.14815(19) 0.10410(17) 0.33055(5) 0.0286(4) Uani 1 1 d D . .
H5 H 0.1491 0.0115 0.3369 0.034 Uiso 1 1 d R A .
C6 C 0.2720(2) 0.18254(19) 0.34283(5) 0.0230(4) Uani 1 1 d . A .
O7 O 0.29377(16) 0.30597(13) 0.33451(4) 0.0304(3) Uani 1 1 d . . .
N8 N 0.37489(18) 0.11554(16) 0.36730(4) 0.0247(4) Uani 1 1 d . . .
H8 H 0.3573 0.0230 0.3682 0.030 Uiso 1 1 d R A .
C9 C 0.5355(2) 0.1738(2) 0.37406(5) 0.0294(5) Uani 1 1 d . A .
H9A H 0.5813 0.2074 0.3503 0.035 Uiso 1 1 calc R . .
H9B H 0.6077 0.0996 0.3836 0.035 Uiso 1 1 calc R . .
C10 C 0.5324(2) 0.2931(2) 0.40164(5) 0.0291(5) Uani 1 1 d . . .
H10A H 0.6453 0.3200 0.4078 0.035 Uiso 1 1 calc R A .
H10B H 0.4790 0.3746 0.3900 0.035 Uiso 1 1 calc R . .
N11 N 0.4447(2) 0.25667(16) 0.43660(4) 0.0276(4) Uani 1 1 d . A .
H11 H 0.3449 0.2289 0.4309 0.033 Uiso 1 1 d R . .
C12 C 0.5198(3) 0.1374(2) 0.45676(6) 0.0360(5) Uani 1 1 d . . .
H12A H 0.4624 0.1224 0.4803 0.054 Uiso 1 1 d R A .
H12B H 0.6342 0.1580 0.4618 0.054 Uiso 1 1 d R . .
H12C H 0.5120 0.0532 0.4415 0.054 Uiso 1 1 d R . .
C13 C 0.4301(3) 0.3799(2) 0.46135(6) 0.0395(5) Uani 1 1 d . . .
H13A H 0.3676 0.3547 0.4835 0.059 Uiso 1 1 d R A .
H13B H 0.3744 0.4552 0.4481 0.059 Uiso 1 1 d R . .
H13C H 0.5387 0.4112 0.4688 0.059 Uiso 1 1 d R . .
B1 B -0.0063(3) 0.2507(2) 0.43313(6) 0.0294(5) Uani 1 1 d . . .
F1 F 0.11652(15) 0.19668(13) 0.45594(4) 0.0408(3) Uani 1 1 d . . .
F2 F -0.08254(15) 0.14440(12) 0.41403(3) 0.0380(3) Uani 1 1 d . . .
F3 F 0.06747(18) 0.34421(13) 0.40881(3) 0.0476(4) Uani 1 1 d . . .
F4 F -0.11923(14) 0.31989(12) 0.45520(3) 0.0358(3) Uani 1 1 d . . .

loop_
_atom_site_aniso_label
_atom_site_aniso_U_11
_atom_site_aniso_U_22
_atom_site_aniso_U_33
_atom_site_aniso_U_23
_atom_site_aniso_U_13
_atom_site_aniso_U_12
C1 0.0259(12) 0.0289(14) 0.0404(13) 0.0007(11) -0.0066(10) 0.0060(11)
C2 0.0186(11) 0.0244(10) 0.0279(11) -0.0002(9) -0.0004(9) 0.0017(9)
C3 0.0265(12) 0.0321(12) 0.0430(13) 0.0001(11) -0.0100(10) -0.0025(10)
C4 0.0378(15) 0.0555(18) 0.0334(12) 0.0027(13) 0.0025(11) -0.0011(13)
C1' 0.032(6) 0.035(7) 0.038(6) 0.007(7) -0.008(6) 0.006(7)
C2' 0.023(5) 0.028(4) 0.033(4) -0.001(4) 0.001(4) 0.001(4)
C3' 0.029(6) 0.040(6) 0.041(6) 0.001(5) -0.007(5) 0.004(5)
C4' 0.032(7) 0.040(8) 0.015(7) 0.016(7) 0.000(6) -0.006(7)
N5 0.0268(9) 0.0166(8) 0.0423(10) 0.0029(7) -0.0097(8) 0.0004(7)
C6 0.0212(10) 0.0189(10) 0.0289(10) 0.0001(8) 0.0036(8) 0.0011(8)
O7 0.0296(8) 0.0188(7) 0.0430(8) 0.0051(6) -0.0049(6) -0.0036(6)
N8 0.0224(8) 0.0194(8) 0.0325(9) 0.0016(7) -0.0017(7) 0.0005(6)
C9 0.0196(10) 0.0361(12) 0.0325(10) 0.0034(9) 0.0000(8) 0.0036(9)
C10 0.0226(10) 0.0297(11) 0.0349(11) 0.0060(9) -0.0027(8) -0.0057(8)
N11 0.0251(8) 0.0230(8) 0.0347(9) -0.0004(7) -0.0022(7) -0.0038(7)
C12 0.0463(14) 0.0290(11) 0.0328(11) 0.0038(9) -0.0014(10) 0.0010(10)
C13 0.0494(14) 0.0267(12) 0.0423(12) -0.0076(10) 0.0046(11) -0.0039(10)
B1 0.0314(13) 0.0235(11) 0.0332(12) 0.0010(10) -0.0001(10) -0.0009(9)
F1 0.0309(7) 0.0334(7) 0.0580(8) 0.0005(6) -0.0098(6) -0.0005(5)
F2 0.0415(7) 0.0296(6) 0.0428(7) -0.0051(5) -0.0075(6) -0.0018(5)
F3 0.0700(10) 0.0338(7) 0.0390(7) 0.0017(6) 0.0144(7) -0.0095(6)
F4 0.0314(7) 0.0355(7) 0.0404(7) -0.0051(6) 0.0011(5) 0.0014(5)

loop_
_atom_type_symbol
_atom_type_description
_atom_type_scat_dispersion_real
_atom_type_scat_dispersion_imag
_atom_type_scat_source
C C 0.0033 0.0016 'International Tables Vol C Tables 4.2.6.8 and 6.1.1.4'
H H 0.0000 0.0000 'International Tables Vol C Tables 4.2.6.8 and 6.1.1.4'
B B 0.0013 0.0007 'International Tables Vol C Tables 4.2.6.8 and 6.1.1.4'
N N 0.0061 0.0033 'International Tables Vol C Tables 4.2.6.8 and 6.1.1.4'
F F 0.0171 0.0103 'International Tables Vol C Tables 4.2.6.8 and 6.1.1.4'
O O 0.0106 0.0060 'International Tables Vol C Tables 4.2.6.8 and 6.1.1.4'

loop_
_geom_angle_atom_site_label_1
_geom_angle_atom_site_label_2
_geom_angle_atom_site_label_3
_geom_angle
_geom_angle_site_symmetry_1
_geom_angle_site_symmetry_3
_geom_angle_publ_flag
N5 C2 C4 108.69(17) . . ?
N5 C2 C3 105.19(16) . . ?
C4 C2 C3 110.31(18) . . ?
N5 C2 C1 112.16(16) . . ?
C4 C2 C1 110.66(19) . . ?
C3 C2 C1 109.69(17) . . ?
N5 C2' C1' 92.6(12) . . ?
N5 C2' C3' 110.8(12) . . ?
C1' C2' C3' 109.3(5) . . ?
N5 C2' C4' 123.9(12) . . ?
C1' C2' C4' 109.2(5) . . ?
C3' C2' C4' 109.3(5) . . ?
C6 N5 C2 126.67(16) . . ?
C6 N5 C2' 121.6(6) . . ?
C2 N5 C2' 16.6(6) . . ?
O7 C6 N5 124.67(17) . . ?
O7 C6 N8 120.80(17) . . ?
N5 C6 N8 114.50(16) . . ?
C6 N8 C9 118.99(16) . . ?
N8 C9 C10 112.60(16) . . ?
N11 C10 C9 112.51(15) . . ?
C13 N11 C12 110.74(16) . . ?
C13 N11 C10 110.94(15) . . ?
C12 N11 C10 112.95(16) . . ?
F2 B1 F4 109.46(17) . . ?
F2 B1 F3 111.22(17) . . ?
F4 B1 F3 109.99(17) . . ?
F2 B1 F1 110.25(17) . . ?
F4 B1 F1 108.93(17) . . ?
F3 B1 F1 106.94(17) . . ?

loop_
_geom_bond_atom_site_label_1
_geom_bond_atom_site_label_2
_geom_bond_distance
_geom_bond_site_symmetry_2
_geom_bond_publ_flag
C1 C2 1.524(2) . ?
C2 N5 1.479(2) . ?
C2 C4 1.524(2) . ?
C2 C3 1.524(2) . ?
C1' C2' 1.528(4) . ?
C2' N5 1.485(5) . ?
C2' C3' 1.528(4) . ?
C2' C4' 1.529(3) . ?
N5 C6 1.342(2) . ?
C6 O7 1.235(2) . ?
C6 N8 1.381(2) . ?
N8 C9 1.456(2) . ?
C9 C10 1.516(3) . ?
C10 N11 1.492(2) . ?
N11 C13 1.486(3) . ?
N11 C12 1.490(3) . ?
B1 F2 1.381(3) . ?
B1 F4 1.392(3) . ?
B1 F3 1.393(3) . ?
B1 F1 1.402(3) . ?

loop_
_geom_hbond_atom_site_label_D
_geom_hbond_atom_site_label_H
_geom_hbond_atom_site_label_A
_geom_hbond_distance_DH
_geom_hbond_distance_HA
_geom_hbond_distance_DA
_geom_hbond_angle_DHA
_geom_hbond_site_symmetry_A
N5 H5 O7 0.92 2.03 2.906(2) 158.8 8_655
N8 H8 F3 0.90 2.34 3.040(2) 134.7 8_655
N11 H11 F1 0.89 2.11 2.849(2) 140.3 .

loop_
_geom_torsion_atom_site_label_1
_geom_torsion_atom_site_label_2
_geom_torsion_atom_site_label_3
_geom_torsion_atom_site_label_4
_geom_torsion
_geom_torsion_site_symmetry_1
_geom_torsion_site_symmetry_2
_geom_torsion_site_symmetry_3
_geom_torsion_site_symmetry_4
_geom_torsion_publ_flag
C4 C2 N5 C6 74.3(3) . . . . ?
C3 C2 N5 C6 -167.55(19) . . . . ?
C1 C2 N5 C6 -48.4(3) . . . . ?
C4 C2 N5 C2' -4(2) . . . . ?
C3 C2 N5 C2' 115(2) . . . . ?
C1 C2 N5 C2' -126(2) . . . . ?
C1' C2' N5 C6 -96.0(8) . . . . ?
C3' C2' N5 C6 152.2(8) . . . . ?
C4' C2' N5 C6 19.3(14) . . . . ?
C1' C2' N5 C2 17(2) . . . . ?
C3' C2' N5 C2 -95(2) . . . . ?
C4' C2' N5 C2 132(3) . . . . ?
C2 N5 C6 O7 -1.6(3) . . . . ?
C2' N5 C6 O7 17.5(8) . . . . ?
C2 N5 C6 N8 176.28(17) . . . . ?
C2' N5 C6 N8 -164.6(8) . . . . ?
O7 C6 N8 C9 -19.5(3) . . . . ?
N5 C6 N8 C9 162.52(16) . . . . ?
C6 N8 C9 C10 80.7(2) . . . . ?
N8 C9 C10 N11 51.1(2) . . . . ?
C9 C10 N11 C13 -174.44(17) . . . . ?
C9 C10 N11 C12 60.5(2) . . . . ?
